data_7117840
loop_
_publ_author_name
'Ping Li'
'Josef M. Maier'
'Jungwun Hwang'
'Mark D. Smith'
'Jeanette A. Krause'
'Brian T. Mullis'
'Sharon M. S. Strickland'
'Ken D. Shimizu'

_publ_section_title
;
 Solvent-induced reversible solid-state colour change of an intramolecular
 charge-transfer complex
;
_journal_name_full Chem.Commun.
_journal_page_first 14809
_journal_paper_doi 10.1039/C5cc06140G
_journal_volume 51
_journal_year 2015
_chemical_formula_moiety 'C40 H38 N2 O8'
_chemical_formula_sum 'C40 H38 N2 O8'
_chemical_formula_weight 674.72
_chemical_name_systematic
;
 ? 
;
_space_group_crystal_system monoclinic
_space_group_IT_number 14
_space_group_name_Hall '-P 2ybc'
_space_group_name_H-M_alt 'P 1 21/c 1'
_symmetry_space_group_name_Hall '-P 2ybc'
_symmetry_space_group_name_H-M 'P 1 21/c 1'
_atom_sites_solution_hydrogens geom
_atom_sites_solution_primary direct
_atom_sites_solution_secondary difmap
_audit_creation_date 2013-07-09
_audit_creation_method
;
  Olex2 1.2
  (compiled Apr 23 2013 17:59:47, GUI svn.r4466)
;
_audit_update_record
;
2015-07-12 deposited with the CCDC.
2015-08-17 downloaded from the CCDC.
;
_cell_angle_alpha 90.00
_cell_angle_beta 106.575(3)
_cell_angle_gamma 90.00
_cell_formula_units_Z 2
_cell_length_a 9.0743(16)
_cell_length_b 15.186(3)
_cell_length_c 12.460(2)
_cell_measurement_reflns_used 7254
_cell_measurement_temperature 100(2)
_cell_measurement_theta_max 26.35
_cell_measurement_theta_min 2.34
_cell_volume 1645.7(5)
_computing_cell_refinement 'SAINT v6.45A (Bruker, 2003)'
_computing_data_reduction 'SAINT v6.45A (Bruker, 2003)'
_computing_molecular_graphics
;
O. V. Dolomanov, L. J. Bourhis, R. J. Gildea, J. A. K. Howard and H. Puschmann,
OLEX2: a complete structure solution, refinement and analysis program.
J. Appl. Cryst. (2009). 42, 339-341.
;
_computing_publication_material
;
O. V. Dolomanov, L. J. Bourhis, R. J. Gildea, J. A. K. Howard and H. Puschmann,
OLEX2: a complete structure solution, refinement and analysis program.
J. Appl. Cryst. (2009). 42, 339-341.
;
_computing_structure_refinement
;
SHELXL, G.M. Sheldrick, Acta Cryst.
(2008). A64, 112-122
;
_computing_structure_solution
;
SHELXS, G.M. Sheldrick, Acta Cryst.
(2008). A64, 112-122
;
_diffrn_ambient_temperature 100(2)
_diffrn_measured_fraction_theta_full 1.000
_diffrn_measured_fraction_theta_max 1.000
_diffrn_measurement_device_type 'CCD area detector'
_diffrn_measurement_method 'phi and omega scans'
_diffrn_radiation_monochromator graphite
_diffrn_radiation_type MoK\a
_diffrn_radiation_wavelength 0.71073
_diffrn_reflns_av_R_equivalents 0.0337
_diffrn_reflns_av_unetI/netI 0.0204
_diffrn_reflns_limit_h_max 11
_diffrn_reflns_limit_h_min -11
_diffrn_reflns_limit_k_max 19
_diffrn_reflns_limit_k_min -19
_diffrn_reflns_limit_l_max 15
_diffrn_reflns_limit_l_min -15
_diffrn_reflns_number 23130
_diffrn_reflns_theta_full 26.46
_diffrn_reflns_theta_max 26.46
_diffrn_reflns_theta_min 2.17
_diffrn_source 'fine-focus sealed tube'
_diffrn_source_current 35.0
_diffrn_source_power 1.575
_diffrn_source_target Mo
_diffrn_source_voltage 45.0
_exptl_absorpt_coefficient_mu 0.095
_exptl_absorpt_correction_T_max 1
_exptl_absorpt_correction_T_min 0.893069
_exptl_absorpt_correction_type multi-scan
_exptl_absorpt_process_details
;
SADABS v.2.10 (Bruker,2003) was used for absorption correction.
R(int) was 0.0663 before and 0.0304 after correction.
The Ratio of minimum to maximum transmission is 0.8931.
The \l/2 correction factor is 0.0015.
;
_exptl_crystal_colour colorless
_exptl_crystal_density_diffrn 1.362
_exptl_crystal_density_meas .
_exptl_crystal_density_method 'not measured'
_exptl_crystal_description tablet
_exptl_crystal_F_000 712
_exptl_crystal_size_max 0.54
_exptl_crystal_size_mid 0.4
_exptl_crystal_size_min 0.24
_refine_diff_density_max 0.360
_refine_diff_density_min -0.193
_refine_diff_density_rms 0.053
_refine_ls_extinction_method none
_refine_ls_goodness_of_fit_ref 1.032
_refine_ls_hydrogen_treatment constr
_refine_ls_matrix_type full
_refine_ls_number_parameters 230
_refine_ls_number_reflns 3402
_refine_ls_number_restraints 0
_refine_ls_restrained_S_all 1.032
_refine_ls_R_factor_all 0.0526
_refine_ls_R_factor_gt 0.0458
_refine_ls_shift/su_max 0.000
_refine_ls_shift/su_mean 0.000
_refine_ls_structure_factor_coef Fsqd
_refine_ls_weighting_details 'calc w=1/[\s^2^(Fo^2^)+(0.0699P)^2^+0.7587P] where P=(Fo^2^+2Fc^2^)/3'
_refine_ls_weighting_scheme calc
_refine_ls_wR_factor_gt 0.1205
_refine_ls_wR_factor_ref 0.1263
_reflns_number_gt 2933
_reflns_number_total 3402
_reflns_threshold_expression >2sigma(I)
_cod_data_source_file c5cc06140g2.cif.txt
_cod_data_source_block btma25s
_cod_original_cell_volume 1645.8(5)
_cod_database_code 7117840
_olex2_refinement_description
;
1. Fixed Uiso
 At 1.2 times of:
  All C(H) groups, All C(H,H) groups
 At 1.5 times of:
  All C(H,H,H) groups
2.a Secondary CH2 refined with riding coordinates:
 C19(H19A,H19B)
2.b Aromatic/amide H refined with riding coordinates:
 C6(H6), C7(H7), C10(H10), C11(H11), C13(H13)
2.c Idealised Me refined as rotating group:
 C15(H15A,H15B,H15C), C17(H17A,H17B,H17C), C18(H18A,H18B,H18C), C20(H20A,H20B,
 H20C)
;

loop_
_space_group_symop_id
_space_group_symop_operation_xyz
1 'x, y, z'
2 '-x, y+1/2, -z+1/2'
3 '-x, -y, -z'
4 'x, -y-1/2, z-1/2'

loop_
_atom_site_label
_atom_site_type_symbol
_atom_site_fract_x
_atom_site_fract_y
_atom_site_fract_z
_atom_site_U_iso_or_equiv
_atom_site_adp_type
_atom_site_occupancy
_atom_site_symmetry_multiplicity
_atom_site_calc_flag
_atom_site_refinement_flags
_atom_site_disorder_assembly
_atom_site_disorder_group
O1 O 0.59026(13) 0.29513(7) 0.30137(9) 0.0281(3) Uani 1 1 d . . .
O2 O 0.29191(13) 0.53012(7) 0.15483(8) 0.0275(3) Uani 1 1 d . . .
O3 O 0.61860(12) 0.44308(7) 0.08850(9) 0.0255(3) Uani 1 1 d . . .
O4 O 0.79494(14) 0.33735(8) 0.09400(11) 0.0379(3) Uani 1 1 d . . .
N1 N 0.43605(14) 0.41108(8) 0.22969(9) 0.0206(3) Uani 1 1 d . . .
C1 C 0.53311(16) 0.36347(10) 0.31903(12) 0.0210(3) Uani 1 1 d . . .
C2 C 0.55488(16) 0.40068(10) 0.43284(11) 0.0196(3) Uani 1 1 d . . .
C3 C 0.48887(15) 0.48269(9) 0.44559(11) 0.0183(3) Uani 1 1 d . . .
C4 C 0.40089(16) 0.53105(9) 0.35186(11) 0.0196(3) Uani 1 1 d . . .
C5 C 0.37049(16) 0.49340(10) 0.23759(12) 0.0209(3) Uani 1 1 d . . .
C6 C 0.63780(17) 0.35384(10) 0.52536(12) 0.0223(3) Uani 1 1 d . . .
H6 H 0.6806 0.2983 0.5158 0.027 Uiso 1 1 calc R . .
C7 C 0.34081(17) 0.61214(10) 0.36648(12) 0.0228(3) Uani 1 1 d . . .
H7 H 0.2848 0.6451 0.3032 0.027 Uiso 1 1 calc R . .
C8 C 0.40133(17) 0.37043(10) 0.11992(12) 0.0213(3) Uani 1 1 d . . .
C9 C 0.49676(17) 0.38413(10) 0.05258(12) 0.0225(3) Uani 1 1 d . . .
C10 C 0.46232(17) 0.34487(10) -0.05178(12) 0.0244(3) Uani 1 1 d . . .
H10 H 0.5264 0.3545 -0.0991 0.029 Uiso 1 1 calc R . .
C11 C 0.33377(17) 0.29136(10) -0.08694(12) 0.0241(3) Uani 1 1 d . . .
H11 H 0.3113 0.2646 -0.1587 0.029 Uiso 1 1 calc R . .
C12 C 0.23619(16) 0.27552(10) -0.02017(12) 0.0220(3) Uani 1 1 d . . .
C13 C 0.27317(17) 0.31756(10) 0.08415(12) 0.0222(3) Uani 1 1 d . . .
H13 H 0.2085 0.3095 0.1313 0.027 Uiso 1 1 calc R . .
C14 C 0.76487(18) 0.41340(11) 0.09879(12) 0.0259(3) Uani 1 1 d . . .
C15 C 0.87435(18) 0.48877(11) 0.11534(13) 0.0284(4) Uani 1 1 d . . .
H15A H 0.8632 0.5257 0.1771 0.043 Uiso 1 1 calc R . .
H15B H 0.8520 0.5239 0.0466 0.043 Uiso 1 1 calc R . .
H15C H 0.9798 0.4663 0.1332 0.043 Uiso 1 1 calc R . .
C16 C 0.08973(17) 0.22049(11) -0.06132(12) 0.0261(3) Uani 1 1 d . . .
C17 C -0.0426(2) 0.28373(14) -0.11360(18) 0.0451(5) Uani 1 1 d . . .
H17A H -0.0206 0.3155 -0.1757 0.068 Uiso 1 1 calc R . .
H17B H -0.0537 0.3259 -0.0569 0.068 Uiso 1 1 calc R . .
H17C H -0.1382 0.2503 -0.1416 0.068 Uiso 1 1 calc R . .
C18 C 0.1014(2) 0.15422(14) -0.15136(16) 0.0421(5) Uani 1 1 d . . .
H18A H 0.1973 0.1207 -0.1248 0.063 Uiso 1 1 calc R . .
H18B H 0.1007 0.1858 -0.2201 0.063 Uiso 1 1 calc R . .
H18C H 0.0138 0.1137 -0.1668 0.063 Uiso 1 1 calc R . .
C19 C 0.0533(2) 0.16945(12) 0.03455(14) 0.0329(4) Uani 1 1 d . . .
H19A H 0.0388 0.2123 0.0905 0.039 Uiso 1 1 calc R . .
H19B H -0.0453 0.1379 0.0041 0.039 Uiso 1 1 calc R . .
C20 C 0.1750(3) 0.10313(15) 0.09380(19) 0.0540(6) Uani 1 1 d . . .
H20A H 0.2734 0.1334 0.1246 0.081 Uiso 1 1 calc R . .
H20B H 0.1862 0.0582 0.0403 0.081 Uiso 1 1 calc R . .
H20C H 0.1437 0.0751 0.1547 0.081 Uiso 1 1 calc R . .

loop_
_atom_site_aniso_label
_atom_site_aniso_U_11
_atom_site_aniso_U_22
_atom_site_aniso_U_33
_atom_site_aniso_U_23
_atom_site_aniso_U_13
_atom_site_aniso_U_12
O1 0.0315(6) 0.0293(6) 0.0228(5) -0.0016(4) 0.0066(4) 0.0092(5)
O2 0.0319(6) 0.0295(6) 0.0172(5) 0.0016(4) 0.0005(4) 0.0066(5)
O3 0.0235(5) 0.0257(6) 0.0278(6) -0.0033(4) 0.0082(4) -0.0033(4)
O4 0.0269(6) 0.0294(7) 0.0526(8) -0.0061(5) 0.0039(5) -0.0001(5)
N1 0.0210(6) 0.0249(6) 0.0146(6) -0.0015(5) 0.0029(5) 0.0014(5)
C1 0.0177(7) 0.0245(7) 0.0203(7) 0.0000(6) 0.0048(5) 0.0011(6)
C2 0.0173(7) 0.0222(7) 0.0181(7) 0.0002(5) 0.0031(5) 0.0002(5)
C3 0.0153(6) 0.0210(7) 0.0178(7) 0.0009(5) 0.0034(5) -0.0012(5)
C4 0.0174(7) 0.0219(7) 0.0183(7) 0.0014(5) 0.0031(5) -0.0003(5)
C5 0.0196(7) 0.0241(7) 0.0188(7) 0.0018(6) 0.0049(5) -0.0004(6)
C6 0.0220(7) 0.0208(7) 0.0223(7) 0.0003(6) 0.0035(6) 0.0035(6)
C7 0.0228(7) 0.0244(8) 0.0184(7) 0.0038(5) 0.0013(6) 0.0036(6)
C8 0.0225(7) 0.0232(7) 0.0169(7) 0.0001(5) 0.0034(5) 0.0035(6)
C9 0.0203(7) 0.0228(7) 0.0232(7) 0.0003(6) 0.0044(6) 0.0004(6)
C10 0.0256(8) 0.0276(8) 0.0218(7) 0.0010(6) 0.0099(6) 0.0018(6)
C11 0.0248(7) 0.0284(8) 0.0183(7) -0.0022(6) 0.0050(6) 0.0022(6)
C12 0.0198(7) 0.0248(8) 0.0199(7) -0.0001(6) 0.0032(5) 0.0020(6)
C13 0.0207(7) 0.0273(8) 0.0191(7) 0.0010(6) 0.0063(6) 0.0018(6)
C14 0.0259(8) 0.0299(8) 0.0203(7) -0.0011(6) 0.0044(6) -0.0010(6)
C15 0.0257(8) 0.0317(8) 0.0256(8) -0.0003(6) 0.0036(6) -0.0048(6)
C16 0.0220(7) 0.0325(8) 0.0228(7) -0.0027(6) 0.0046(6) -0.0025(6)
C17 0.0219(8) 0.0470(11) 0.0582(12) 0.0102(9) -0.0017(8) -0.0027(8)
C18 0.0394(10) 0.0548(12) 0.0341(9) -0.0174(8) 0.0139(8) -0.0204(9)
C19 0.0319(9) 0.0378(9) 0.0308(8) -0.0052(7) 0.0120(7) -0.0099(7)
C20 0.0574(13) 0.0472(12) 0.0509(12) 0.0169(10) 0.0052(10) -0.0076(10)

loop_
_atom_type_symbol
_atom_type_description
_atom_type_scat_dispersion_real
_atom_type_scat_dispersion_imag
_atom_type_scat_source
C C 0.0033 0.0016 'International Tables Vol C Tables 4.2.6.8 and 6.1.1.4'
H H 0.0000 0.0000 'International Tables Vol C Tables 4.2.6.8 and 6.1.1.4'
N N 0.0061 0.0033 'International Tables Vol C Tables 4.2.6.8 and 6.1.1.4'
O O 0.0106 0.0060 'International Tables Vol C Tables 4.2.6.8 and 6.1.1.4'

loop_
_geom_angle_atom_site_label_1
_geom_angle_atom_site_label_2
_geom_angle_atom_site_label_3
_geom_angle
_geom_angle_site_symmetry_1
_geom_angle_site_symmetry_3
C14 O3 C9 118.46(12) . .
C1 N1 C8 116.48(12) . .
C5 N1 C1 125.88(12) . .
C5 N1 C8 117.64(11) . .
O1 C1 N1 120.12(13) . .
O1 C1 C2 123.59(13) . .
N1 C1 C2 116.26(13) . .
C3 C2 C1 119.86(12) . .
C6 C2 C1 119.55(13) . .
C6 C2 C3 120.58(13) . .
C2 C3 C3 119.16(16) . 3_666
C2 C3 C4 121.48(13) . .
C3 C3 C4 119.36(16) 3_666 .
C3 C4 C5 119.83(13) . .
C7 C4 C3 120.31(13) . .
C7 C4 C5 119.86(13) . .
O2 C5 N1 120.72(13) . .
O2 C5 C4 122.87(14) . .
N1 C5 C4 116.40(12) . .
C2 C6 H6 119.8 . .
C2 C6 C7 120.34(14) . 3_666
C7 C6 H6 119.8 3_666 .
C4 C7 C6 120.23(13) . 3_666
C4 C7 H7 119.9 . .
C6 C7 H7 119.9 3_666 .
C9 C8 N1 120.20(13) . .
C13 C8 N1 119.26(13) . .
C13 C8 C9 120.54(13) . .
C8 C9 O3 118.60(13) . .
C8 C9 C10 119.55(14) . .
C10 C9 O3 121.65(13) . .
C9 C10 H10 120.2 . .
C9 C10 C11 119.60(14) . .
C11 C10 H10 120.2 . .
C10 C11 H11 118.9 . .
C10 C11 C12 122.11(13) . .
C12 C11 H11 118.9 . .
C11 C12 C13 116.69(14) . .
C11 C12 C16 122.14(13) . .
C13 C12 C16 121.03(13) . .
C8 C13 C12 121.49(14) . .
C8 C13 H13 119.3 . .
C12 C13 H13 119.3 . .
O3 C14 C15 110.44(13) . .
O4 C14 O3 122.85(14) . .
O4 C14 C15 126.71(15) . .
C14 C15 H15A 109.5 . .
C14 C15 H15B 109.5 . .
C14 C15 H15C 109.5 . .
H15A C15 H15B 109.5 . .
H15A C15 H15C 109.5 . .
H15B C15 H15C 109.5 . .
C12 C16 C17 107.52(13) . .
C12 C16 C18 111.66(13) . .
C12 C16 C19 111.96(12) . .
C17 C16 C18 108.07(15) . .
C17 C16 C19 109.31(14) . .
C18 C16 C19 108.23(14) . .
C16 C17 H17A 109.5 . .
C16 C17 H17B 109.5 . .
C16 C17 H17C 109.5 . .
H17A C17 H17B 109.5 . .
H17A C17 H17C 109.5 . .
H17B C17 H17C 109.5 . .
C16 C18 H18A 109.5 . .
C16 C18 H18B 109.5 . .
C16 C18 H18C 109.5 . .
H18A C18 H18B 109.5 . .
H18A C18 H18C 109.5 . .
H18B C18 H18C 109.5 . .
C16 C19 H19A 108.5 . .
C16 C19 H19B 108.5 . .
H19A C19 H19B 107.5 . .
C20 C19 C16 115.08(15) . .
C20 C19 H19A 108.5 . .
C20 C19 H19B 108.5 . .
C19 C20 H20A 109.5 . .
C19 C20 H20B 109.5 . .
C19 C20 H20C 109.5 . .
H20A C20 H20B 109.5 . .
H20A C20 H20C 109.5 . .
H20B C20 H20C 109.5 . .

loop_
_geom_bond_atom_site_label_1
_geom_bond_atom_site_label_2
_geom_bond_distance
_geom_bond_site_symmetry_2
O1 C1 1.2082(18) .
O2 C5 1.2097(17) .
O3 C9 1.3935(18) .
O3 C14 1.3727(19) .
O4 C14 1.192(2) .
N1 C1 1.4065(18) .
N1 C5 1.3999(19) .
N1 C8 1.4511(18) .
C1 C2 1.4865(19) .
C2 C3 1.410(2) .
C2 C6 1.381(2) .
C3 C3 1.414(3) 3_666
C3 C4 1.4173(19) .
C4 C5 1.4854(19) .
C4 C7 1.380(2) .
C6 H6 0.9500 .
C6 C7 1.404(2) 3_666
C7 C6 1.404(2) 3_666
C7 H7 0.9500 .
C8 C9 1.383(2) .
C8 C13 1.378(2) .
C9 C10 1.383(2) .
C10 H10 0.9500 .
C10 C11 1.386(2) .
C11 H11 0.9500 .
C11 C12 1.398(2) .
C12 C13 1.400(2) .
C12 C16 1.529(2) .
C13 H13 0.9500 .
C14 C15 1.491(2) .
C15 H15A 0.9800 .
C15 H15B 0.9800 .
C15 H15C 0.9800 .
C16 C17 1.530(2) .
C16 C18 1.533(2) .
C16 C19 1.537(2) .
C17 H17A 0.9800 .
C17 H17B 0.9800 .
C17 H17C 0.9800 .
C18 H18A 0.9800 .
C18 H18B 0.9800 .
C18 H18C 0.9800 .
C19 H19A 0.9900 .
C19 H19B 0.9900 .
C19 C20 1.521(3) .
C20 H20A 0.9800 .
C20 H20B 0.9800 .
C20 H20C 0.9800 .

loop_
_geom_torsion_atom_site_label_1
_geom_torsion_atom_site_label_2
_geom_torsion_atom_site_label_3
_geom_torsion_atom_site_label_4
_geom_torsion
_geom_torsion_site_symmetry_1
_geom_torsion_site_symmetry_2
_geom_torsion_site_symmetry_3
_geom_torsion_site_symmetry_4
O1 C1 C2 C3 177.49(14) . . . .
O1 C1 C2 C6 -3.5(2) . . . .
O3 C9 C10 C11 -175.60(13) . . . .
N1 C1 C2 C3 -4.5(2) . . . .
N1 C1 C2 C6 174.48(13) . . . .
N1 C8 C9 O3 -5.2(2) . . . .
N1 C8 C9 C10 179.92(13) . . . .
N1 C8 C13 C12 -178.81(13) . . . .
C1 N1 C5 O2 177.79(14) . . . .
C1 N1 C5 C4 -3.2(2) . . . .
C1 N1 C8 C9 -88.08(17) . . . .
C1 N1 C8 C13 91.37(16) . . . .
C1 C2 C3 C3 -179.77(15) . . . 3_666
C1 C2 C3 C4 0.2(2) . . . .
C1 C2 C6 C7 -179.84(13) . . . 3_666
C2 C3 C4 C5 2.9(2) . . . .
C2 C3 C4 C7 -178.37(13) . . . .
C3 C2 C6 C7 -0.8(2) . . . 3_666
C3 C3 C4 C5 -177.09(15) 3_666 . . .
C3 C3 C4 C7 1.6(2) 3_666 . . .
C3 C4 C5 O2 177.40(14) . . . .
C3 C4 C5 N1 -1.6(2) . . . .
C3 C4 C7 C6 -2.0(2) . . . 3_666
C5 N1 C1 O1 -175.75(13) . . . .
C5 N1 C1 C2 6.2(2) . . . .
C5 N1 C8 C9 92.04(17) . . . .
C5 N1 C8 C13 -88.51(17) . . . .
C5 C4 C7 C6 176.67(13) . . . 3_666
C6 C2 C3 C3 1.2(2) . . . 3_666
C6 C2 C3 C4 -178.79(13) . . . .
C7 C4 C5 O2 -1.3(2) . . . .
C7 C4 C5 N1 179.71(13) . . . .
C8 N1 C1 O1 4.4(2) . . . .
C8 N1 C1 C2 -173.67(12) . . . .
C8 N1 C5 O2 -2.3(2) . . . .
C8 N1 C5 C4 176.66(12) . . . .
C8 C9 C10 C11 -0.9(2) . . . .
C9 O3 C14 O4 -11.0(2) . . . .
C9 O3 C14 C15 168.60(12) . . . .
C9 C8 C13 C12 0.6(2) . . . .
C9 C10 C11 C12 0.1(2) . . . .
C10 C11 C12 C13 0.9(2) . . . .
C10 C11 C12 C16 176.68(14) . . . .
C11 C12 C13 C8 -1.3(2) . . . .
C11 C12 C16 C17 -92.26(18) . . . .
C11 C12 C16 C18 26.1(2) . . . .
C11 C12 C16 C19 147.66(15) . . . .
C12 C16 C19 C20 -61.5(2) . . . .
C13 C8 C9 O3 175.38(13) . . . .
C13 C8 C9 C10 0.5(2) . . . .
C13 C12 C16 C17 83.33(18) . . . .
C13 C12 C16 C18 -158.30(15) . . . .
C13 C12 C16 C19 -36.8(2) . . . .
C14 O3 C9 C8 123.15(15) . . . .
C14 O3 C9 C10 -62.06(18) . . . .
C16 C12 C13 C8 -177.12(14) . . . .
C17 C16 C19 C20 179.45(16) . . . .
C18 C16 C19 C20 61.97(19) . . . .
